data_2217672
loop_
_publ_author_name
'Gustavo Portalone'

_publ_section_title
;
 Redetermination of 5-iodouracil
;
_journal_coeditor_code TK2237
_journal_issue 2
_journal_name_full 'Acta Crystallographica Section E'
_journal_page_first o365
_journal_page_last o365
_journal_paper_doi 10.1107/S1600536807068043
_journal_volume 64
_journal_year 2008
_chemical_formula_iupac 'C4 H3 I N2 O2'
_chemical_formula_moiety 'C4 H3 I N2 O2'
_chemical_formula_sum 'C4 H3 I N2 O2'
_chemical_formula_weight 237.98
_chemical_name_common 5-iodouracil
_chemical_name_systematic
;
2,4-dihydroxy-5-iodopyrimidine
;
_space_group_IT_number 4
_symmetry_cell_setting monoclinic
_symmetry_space_group_name_Hall 'P 2yb'
_symmetry_space_group_name_H-M 'P 1 21 1'
_atom_sites_solution_hydrogens geom
_atom_sites_solution_primary direct
_atom_sites_solution_secondary difmap
_audit_creation_method SHELXL-97
_cell_angle_alpha 90
_cell_angle_beta 92.341(2)
_cell_angle_gamma 90
_cell_formula_units_Z 2
_cell_length_a 4.89650(18)
_cell_length_b 4.45921(13)
_cell_length_c 14.2167(2)
_cell_measurement_reflns_used 29638
_cell_measurement_temperature 298(2)
_cell_measurement_theta_max 32.4
_cell_measurement_theta_min 2.9
_cell_volume 310.156(15)
_computing_cell_refinement 'CrysAlis RED (Oxford Diffraction, 2006)'
_computing_data_collection 'CrysAlis CCD (Oxford Diffraction, 2006)'
_computing_data_reduction 'CrysAlis RED (Oxford Diffraction, 2006)'
_computing_molecular_graphics 'WinGX (Farrugia, 1999)'
_computing_publication_material 'WinGX (Farrugia, 1999)'
_computing_structure_refinement 'SHELXL97 (Sheldrick, 1997)'
_computing_structure_solution 'SIR97 (Altomare <i>et al.</i>,  1999)'
_diffrn_ambient_temperature 298(2)
_diffrn_detector_area_resol_mean 16.0696
_diffrn_measured_fraction_theta_full 0.966
_diffrn_measured_fraction_theta_max 0.966
_diffrn_measurement_device_type 'Oxford Diffraction Xcalibur S CCD'
_diffrn_measurement_method '\w and \f'
_diffrn_radiation_monochromator graphite
_diffrn_radiation_source 'Enhance (Mo) X-ray source'
_diffrn_radiation_type MoK\a
_diffrn_radiation_wavelength 0.71069
_diffrn_reflns_av_R_equivalents 0.049
_diffrn_reflns_av_sigmaI/netI 0.014
_diffrn_reflns_limit_h_max 7
_diffrn_reflns_limit_h_min -7
_diffrn_reflns_limit_k_max 6
_diffrn_reflns_limit_k_min -6
_diffrn_reflns_limit_l_max 21
_diffrn_reflns_limit_l_min -21
_diffrn_reflns_number 48636
_diffrn_reflns_theta_full 32.4
_diffrn_reflns_theta_max 32.4
_diffrn_reflns_theta_min 2.9
_diffrn_standards_decay_% 1
_exptl_absorpt_coefficient_mu 5.083
_exptl_absorpt_correction_T_max 0.602
_exptl_absorpt_correction_T_min 0.252
_exptl_absorpt_correction_type multi-scan
_exptl_absorpt_process_details
;
(CrysAlis RED; Oxford Diffraction, 2006),
Empirical absorption correction using spherical harmonics,
implemented in SCALE3 ABSPACK scaling algorithm
;
_exptl_crystal_colour colourless
_exptl_crystal_density_diffrn 2.548
_exptl_crystal_density_method 'not measured'
_exptl_crystal_description tablets
_exptl_crystal_F_000 220
_exptl_crystal_size_max 0.40
_exptl_crystal_size_mid 0.20
_exptl_crystal_size_min 0.10
_refine_diff_density_max 0.38
_refine_diff_density_min -0.03
_refine_ls_abs_structure_details 'Flack (1983), 934 Friedel pairs'
_refine_ls_abs_structure_Flack -0.01(2)
_refine_ls_extinction_method none
_refine_ls_goodness_of_fit_ref 1.04
_refine_ls_hydrogen_treatment constr
_refine_ls_matrix_type full
_refine_ls_number_parameters 86
_refine_ls_number_reflns 2127
_refine_ls_number_restraints 1
_refine_ls_restrained_S_all 1.04
_refine_ls_R_factor_all 0.029
_refine_ls_R_factor_gt 0.025
_refine_ls_shift/su_max 0.002
_refine_ls_shift/su_mean 0.000
_refine_ls_structure_factor_coef Fsqd
_refine_ls_weighting_details 'calc w=1/[\s^2^(Fo^2^)+(0.0471P)^2^+0.0442P] where P=(Fo^2^+2Fc^2^)/3'
_refine_ls_weighting_scheme calc
_refine_ls_wR_factor_gt 0.068
_refine_ls_wR_factor_ref 0.071
_reflns_number_gt 1803
_reflns_number_total 2127
_reflns_threshold_expression I>2\s(I)
_cod_data_source_file tk2237.cif
_cod_data_source_block I
_cod_original_cell_volume 310.157(15)
_cod_original_sg_symbol_H-M 'P 21'
_cod_database_code 2217672
_cod_database_fobs_code 2217672

loop_
_symmetry_equiv_pos_as_xyz
'x, y, z'
'-x, y+1/2, -z'

loop_
_atom_site_type_symbol
_atom_site_label
_atom_site_fract_x
_atom_site_fract_y
_atom_site_fract_z
_atom_site_U_iso_or_equiv
_atom_site_adp_type
_atom_site_calc_flag
_atom_site_refinement_flags
_atom_site_occupancy
I I1 0.75060(5) 0.9092 0.595431(10) 0.05858(9) Uani d . 1
O O1 0.7917(3) 0.3946(8) 0.99376(14) 0.0427(4) Uani d . 1
O O2 0.4156(4) 1.0571(5) 0.78388(17) 0.0399(4) Uani d . 1
N N1 0.9717(4) 0.4223(8) 0.84883(14) 0.0309(3) Uani d . 1
H H1 1.097 0.289 0.8642 0.037(9) Uiso calc R 1
C C2 0.7939(5) 0.5077(6) 0.91511(19) 0.0295(4) Uani d . 1
N N3 0.6128(4) 0.7269(5) 0.88650(15) 0.0291(4) Uani d . 1
H H3 0.5025 0.7887 0.9279 0.058(12) Uiso calc R 1
C C4 0.5871(4) 0.8604(5) 0.79868(16) 0.0279(5) Uani d . 1
C C5 0.7757(5) 0.7440(6) 0.73108(17) 0.0310(4) Uani d . 1
C C6 0.9626(5) 0.5361(6) 0.75921(19) 0.0310(4) Uani d . 1
H H6 1.0922 0.4663 0.7153 0.032(8) Uiso calc R 1

loop_
_atom_site_aniso_label
_atom_site_aniso_U_11
_atom_site_aniso_U_22
_atom_site_aniso_U_33
_atom_site_aniso_U_12
_atom_site_aniso_U_13
_atom_site_aniso_U_23
I1 0.09427(18) 0.05428(13) 0.02713(9) 0.00258(15) 0.00173(8) 0.00149(12)
O1 0.0349(8) 0.0491(11) 0.0446(9) 0.0025(12) 0.0084(6) 0.0184(14)
O2 0.0367(10) 0.0376(10) 0.0451(11) 0.0138(8) -0.0008(8) 0.0023(8)
N1 0.0250(7) 0.0282(8) 0.0396(9) 0.0038(11) 0.0016(6) -0.0020(13)
C2 0.0226(9) 0.0279(9) 0.0381(12) -0.0016(7) 0.0017(8) 0.0041(8)
N3 0.0260(9) 0.0294(9) 0.0322(10) 0.0052(8) 0.0058(7) -0.0008(8)
C4 0.0255(9) 0.0272(14) 0.0308(9) 0.0021(8) -0.0004(7) -0.0011(8)
C5 0.0370(11) 0.0305(12) 0.0254(10) 0.0009(9) 0.0026(8) -0.0041(8)
C6 0.0295(10) 0.0306(10) 0.0333(11) 0.0000(8) 0.0042(8) -0.0084(9)

loop_
_atom_type_symbol
_atom_type_description
_atom_type_scat_dispersion_real
_atom_type_scat_dispersion_imag
_atom_type_scat_source
I I -0.4742 1.8119 'International Tables Vol C Tables 4.2.6.8 and 6.1.1.4'
O O 0.0106 0.0060 'International Tables Vol C Tables 4.2.6.8 and 6.1.1.4'
N N 0.0061 0.0033 'International Tables Vol C Tables 4.2.6.8 and 6.1.1.4'
C C 0.0033 0.0016 'International Tables Vol C Tables 4.2.6.8 and 6.1.1.4'
H H 0.0000 0.0000 'International Tables Vol C Tables 4.2.6.8 and 6.1.1.4'

loop_
_geom_angle_atom_site_label_1
_geom_angle_atom_site_label_2
_geom_angle_atom_site_label_3
_geom_angle
C2 N1 C6 122.8(3)
C2 N1 H1 118.6
C6 N1 H1 118.6
O1 C2 N1 123.0(3)
O1 C2 N3 122.3(3)
N1 C2 N3 114.7(2)
C2 N3 C4 127.5(2)
C2 N3 H3 116.3
C4 N3 H3 116.3
O2 C4 N3 119.9(2)
O2 C4 C5 126.2(2)
N3 C4 C5 113.9(2)
C6 C5 C4 119.3(2)
C6 C5 I1 122.37(19)
C4 C5 I1 118.33(17)
C5 C6 N1 121.7(2)
C5 C6 H6 119.2
N1 C6 H6 119.2

loop_
_geom_bond_atom_site_label_1
_geom_bond_atom_site_label_2
_geom_bond_distance
I1 C5 2.063(2)
O1 C2 1.227(3)
O2 C4 1.226(3)
N1 C2 1.363(3)
N1 C6 1.370(4)
N1 H1 0.8762
C2 N3 1.370(3)
N3 C4 1.384(3)
N3 H3 0.8600
C4 C5 1.456(3)
C5 C6 1.351(4)
C6 H6 0.9600

loop_
_geom_hbond_atom_site_label_D
_geom_hbond_atom_site_label_H
_geom_hbond_atom_site_label_A
_geom_hbond_site_symmetry_A
_geom_hbond_distance_DH
_geom_hbond_distance_HA
_geom_hbond_distance_DA
_geom_hbond_angle_DHA
N1 H1 O2 1_645 0.88 2.22 2.897(3) 133
N3 H3 O1 2_657 0.86 1.92 2.767(3) 170

loop_
_geom_torsion_atom_site_label_1
_geom_torsion_atom_site_label_2
_geom_torsion_atom_site_label_3
_geom_torsion_atom_site_label_4
_geom_torsion
C6 N1 C2 O1 175.9(3)
C6 N1 C2 N3 -2.9(4)
O1 C2 N3 C4 -176.7(3)
N1 C2 N3 C4 2.1(4)
C2 N3 C4 O2 -179.3(2)
C2 N3 C4 C5 0.9(3)
O2 C4 C5 C6 176.9(3)
N3 C4 C5 C6 -3.4(3)
O2 C4 C5 I1 -2.2(3)
N3 C4 C5 I1 177.51(16)
C4 C5 C6 N1 2.8(4)
I1 C5 C6 N1 -178.1(2)
C2 N1 C6 C5 0.5(4)

loop_
_cod_related_entry_id
_cod_related_entry_database
_cod_related_entry_code
1 ChemSpider 62873
